data_2221290
loop_
_publ_author_name
'Gowda, B. Thimme'
'Tokar\<c\'ik, Miroslav'
'Ko\<z\'i\<sek, Jozef'
'Rodrigues, Vinola Zeena'
'Fuess, Hartmut'

_publ_section_title
;
 <i>N</i>-(2,4-Dimethylphenyl)-2-methylbenzamide
;
_journal_coeditor_code BT2892
_journal_issue 4
_journal_name_full 'Acta Crystallographica Section E'
_journal_page_first o826
_journal_paper_doi 10.1107/S1600536809009830
_journal_volume 65
_journal_year 2009
_chemical_formula_iupac 'C16 H17 N O'
_chemical_formula_moiety 'C16 H17 N O'
_chemical_formula_sum 'C16 H17 N O'
_chemical_formula_weight 239.31
_chemical_name_systematic
;
<i>N</i>-(2,4-Dimethylphenyl)-2-methylbenzamide
;
_space_group_IT_number 61
_symmetry_cell_setting orthorhombic
_symmetry_space_group_name_Hall '-P 2ac 2ab'
_symmetry_space_group_name_H-M 'P b c a'
_atom_sites_solution_hydrogens geom
_atom_sites_solution_primary direct
_atom_sites_solution_secondary difmap
_audit_creation_method 'WinGX routine CIF_UPDATE'
_cell_angle_alpha 90
_cell_angle_beta 90
_cell_angle_gamma 90
_cell_formula_units_Z 8
_cell_length_a 6.0062(4)
_cell_length_b 9.8036(6)
_cell_length_c 44.943(4)
_cell_measurement_reflns_used 7082
_cell_measurement_temperature 295(2)
_cell_measurement_theta_max 27.5351
_cell_measurement_theta_min 3.1648
_cell_volume 2646.4(3)
_computing_cell_refinement
;
CrysAlis RED (Oxford Diffraction, 2008)
;
_computing_data_collection
;
CrysAlis CCD (Oxford Diffraction, 2008)
;
_computing_data_reduction
;
CrysAlis RED (Oxford Diffraction, 2008)
;
_computing_molecular_graphics
;
ORTEP-3 (Farrugia, 1997) and DIAMOND (Brandenburg, 2002)
;
_computing_publication_material
;
SHELXL97 (Sheldrick, 2008), PLATON (Spek, 2009) and WinGX
(Farrugia, 1999)
;
_computing_structure_refinement 'SHELXL97 (Sheldrick, 2008)'
_computing_structure_solution 'SHELXS97 (Sheldrick, 2008)'
_diffrn_ambient_temperature 295(2)
_diffrn_detector_area_resol_mean 10.434
_diffrn_measured_fraction_theta_full 0.983
_diffrn_measured_fraction_theta_max 0.983
_diffrn_measurement_device '4-circle kappa geometry goniometer'
_diffrn_measurement_device_type 'Oxford Diffraction Xcalibur System'
_diffrn_measurement_method '\w scans with \k offsets'
_diffrn_radiation_monochromator graphite
_diffrn_radiation_type MoK\a
_diffrn_radiation_wavelength 0.71073
_diffrn_reflns_av_R_equivalents 0.0729
_diffrn_reflns_limit_h_max 7
_diffrn_reflns_limit_h_min -7
_diffrn_reflns_limit_k_max 11
_diffrn_reflns_limit_k_min -11
_diffrn_reflns_limit_l_max 54
_diffrn_reflns_limit_l_min -54
_diffrn_reflns_number 20129
_diffrn_reflns_theta_full 25.69
_diffrn_reflns_theta_max 25.69
_diffrn_reflns_theta_min 3.63
_diffrn_standards_decay_% 0
_diffrn_standards_interval_time 120
_diffrn_standards_number 3
_exptl_absorpt_coefficient_mu 0.075
_exptl_absorpt_correction_T_max 0.991
_exptl_absorpt_correction_T_min 0.958
_exptl_absorpt_correction_type multi-scan
_exptl_absorpt_process_details '(CrysAlis RED; Oxford Diffraction, 2008)'
_exptl_crystal_colour colourless
_exptl_crystal_density_diffrn 1.201
_exptl_crystal_density_method 'not measured'
_exptl_crystal_description block
_exptl_crystal_F_000 1024
_exptl_crystal_size_max 0.53
_exptl_crystal_size_mid 0.48
_exptl_crystal_size_min 0.12
_refine_diff_density_max 0.244
_refine_diff_density_min -0.205
_refine_ls_extinction_method none
_refine_ls_goodness_of_fit_ref 1.137
_refine_ls_hydrogen_treatment mixed
_refine_ls_matrix_type full
_refine_ls_number_parameters 169
_refine_ls_number_reflns 2467
_refine_ls_number_restraints 1
_refine_ls_restrained_S_all 1.137
_refine_ls_R_factor_all 0.1197
_refine_ls_R_factor_gt 0.0984
_refine_ls_shift/su_max 0
_refine_ls_shift/su_mean 0
_refine_ls_structure_factor_coef Fsqd
_refine_ls_weighting_details 'calc w=1/[\s^2^(Fo^2^)+(0.0735P)^2^+4.7656P] where P=(Fo^2^+2Fc^2^)/3'
_refine_ls_weighting_scheme calc
_refine_ls_wR_factor_gt 0.2318
_refine_ls_wR_factor_ref 0.2413
_reflns_number_gt 1863
_reflns_number_total 2467
_reflns_threshold_expression I>2\s(I)
_cod_data_source_file bt2892.cif
_cod_data_source_block I
_cod_database_code 2221290
_cod_database_fobs_code 2221290

loop_
_symmetry_equiv_pos_as_xyz
'x, y, z'
'-x+1/2, -y, z+1/2'
'x+1/2, -y+1/2, -z'
'-x, y+1/2, -z+1/2'
'-x, -y, -z'
'x-1/2, y, -z-1/2'
'-x-1/2, y-1/2, z'
'x, -y-1/2, z-1/2'

loop_
_atom_site_type_symbol
_atom_site_label
_atom_site_fract_x
_atom_site_fract_y
_atom_site_fract_z
_atom_site_U_iso_or_equiv
_atom_site_adp_type
_atom_site_calc_flag
_atom_site_refinement_flags
_atom_site_occupancy
_atom_site_disorder_assembly
_atom_site_disorder_group
C C1 0.4332(7) 0.5763(4) 0.09991(8) 0.0446(9) Uani d . 1 . .
C C2 0.3831(7) 0.5294(4) 0.07156(9) 0.0470(9) Uani d . 1 . .
C C3 0.5158(7) 0.5746(4) 0.04829(9) 0.0501(10) Uani d . 1 . .
H H3 0.4813 0.5463 0.0291 0.06 Uiso calc R 1 . .
C C4 0.6975(7) 0.6600(5) 0.05232(9) 0.0557(11) Uani d . 1 . .
C C5 0.7436(7) 0.7029(4) 0.08089(9) 0.0543(10) Uani d . 1 . .
H H5 0.8635 0.761 0.0843 0.065 Uiso calc R 1 . .
C C6 0.6148(7) 0.6611(4) 0.10447(9) 0.0501(10) Uani d . 1 . .
H H6 0.6498 0.6898 0.1236 0.06 Uiso calc R 1 . .
C C7 0.1870(7) 0.6237(3) 0.14167(8) 0.0442(9) Uani d . 1 . .
C C8 0.0506(6) 0.5613(4) 0.16578(8) 0.0442(9) Uani d . 1 . .
C C9 0.0815(7) 0.5979(4) 0.19532(9) 0.0533(10) Uani d . 1 . .
C C10 -0.0551(9) 0.5371(5) 0.21657(10) 0.0712(14) Uani d . 1 . .
H H10 -0.0356 0.5587 0.2366 0.085 Uiso calc R 1 . .
C C11 -0.2191(9) 0.4454(5) 0.20853(12) 0.0743(14) Uani d . 1 . .
H H11 -0.311 0.4081 0.2231 0.089 Uiso calc R 1 . .
C C12 -0.2471(9) 0.4092(5) 0.17960(11) 0.0711(13) Uani d . 1 . .
H H12 -0.3568 0.3468 0.1743 0.085 Uiso calc R 1 . .
C C13 -0.1125(7) 0.4655(4) 0.15833(10) 0.0542(10) Uani d . 1 . .
H H13 -0.1298 0.4396 0.1386 0.065 Uiso calc R 1 . .
C C14 0.1901(7) 0.4363(4) 0.06628(10) 0.0589(11) Uani d . 1 . .
H H14A 0.1679 0.4252 0.0453 0.088 Uiso calc R 1 . .
H H14B 0.0585 0.4749 0.075 0.088 Uiso calc R 1 . .
H H14C 0.2199 0.3492 0.0752 0.088 Uiso calc R 1 . .
C C15 0.8378(9) 0.7033(5) 0.02654(11) 0.0769(15) Uani d . 1 . .
H H15A 0.9908 0.7082 0.0326 0.115 Uiso calc R 1 . .
H H15B 0.7899 0.7913 0.0197 0.115 Uiso calc R 1 . .
H H15C 0.823 0.6381 0.0107 0.115 Uiso calc R 1 . .
C C16 0.2558(10) 0.6978(5) 0.20471(10) 0.0754(14) Uani d . 1 . .
H H16A 0.4004 0.6625 0.1999 0.113 Uiso calc R 1 . .
H H16B 0.2459 0.7124 0.2258 0.113 Uiso calc R 1 . .
H H16C 0.2331 0.7827 0.1945 0.113 Uiso calc R 1 . .
N N1 0.3000(6) 0.5350(3) 0.12468(7) 0.0491(9) Uani d D 1 . .
H H1N 0.287(7) 0.445(3) 0.1279(8) 0.059 Uiso d D 1 . .
O O1 0.1884(5) 0.7473(3) 0.13756(6) 0.0638(9) Uani d . 1 . .

loop_
_atom_site_aniso_label
_atom_site_aniso_U_11
_atom_site_aniso_U_22
_atom_site_aniso_U_33
_atom_site_aniso_U_12
_atom_site_aniso_U_13
_atom_site_aniso_U_23
C1 0.046(2) 0.0306(18) 0.057(2) 0.0064(17) 0.0054(18) 0.0037(16)
C2 0.043(2) 0.034(2) 0.064(2) 0.0031(17) 0.0023(18) 0.0020(17)
C3 0.052(2) 0.042(2) 0.057(2) 0.001(2) -0.0008(19) -0.0006(17)
C4 0.045(2) 0.058(3) 0.064(2) 0.001(2) 0.0058(19) 0.010(2)
C5 0.043(2) 0.041(2) 0.079(3) -0.0051(19) -0.001(2) 0.002(2)
C6 0.047(2) 0.042(2) 0.060(2) 0.0015(18) -0.0027(19) -0.0006(18)
C7 0.048(2) 0.0267(18) 0.058(2) 0.0048(17) -0.0024(18) 0.0022(15)
C8 0.045(2) 0.0311(18) 0.056(2) 0.0058(17) 0.0021(18) 0.0040(16)
C9 0.055(3) 0.041(2) 0.063(2) 0.013(2) -0.003(2) 0.0011(18)
C10 0.088(4) 0.070(3) 0.056(2) 0.025(3) 0.012(3) 0.002(2)
C11 0.073(3) 0.059(3) 0.091(4) 0.006(3) 0.033(3) 0.012(3)
C12 0.056(3) 0.061(3) 0.096(4) -0.004(2) 0.014(3) 0.004(3)
C13 0.060(3) 0.032(2) 0.071(3) 0.001(2) 0.004(2) 0.0011(18)
C14 0.053(3) 0.044(2) 0.080(3) -0.013(2) 0.004(2) -0.005(2)
C15 0.069(3) 0.077(3) 0.085(3) -0.017(3) 0.015(3) 0.011(3)
C16 0.082(3) 0.076(3) 0.068(3) 0.010(3) -0.021(3) -0.006(2)
N1 0.064(2) 0.0178(15) 0.0659(19) 0.0033(15) 0.0112(17) 0.0033(13)
O1 0.080(2) 0.0284(14) 0.083(2) 0.0061(15) 0.0167(17) 0.0030(13)

loop_
_atom_type_symbol
_atom_type_description
_atom_type_scat_dispersion_real
_atom_type_scat_dispersion_imag
_atom_type_scat_source
C C 0.0033 0.0016 'International Tables Vol C Tables 4.2.6.8 and 6.1.1.4'
H H 0 0 'International Tables Vol C Tables 4.2.6.8 and 6.1.1.4'
N N 0.0061 0.0033 'International Tables Vol C Tables 4.2.6.8 and 6.1.1.4'
O O 0.0106 0.006 'International Tables Vol C Tables 4.2.6.8 and 6.1.1.4'

loop_
_geom_angle_atom_site_label_1
_geom_angle_atom_site_label_2
_geom_angle_atom_site_label_3
_geom_angle_site_symmetry_1
_geom_angle_site_symmetry_3
_geom_angle
_geom_angle_publ_flag
C6 C1 C2 . . 120.3(4) ?
C6 C1 N1 . . 119.7(3) ?
C2 C1 N1 . . 120.0(4) ?
C3 C2 C1 . . 117.5(4) ?
C3 C2 C14 . . 121.4(4) ?
C1 C2 C14 . . 121.1(4) ?
C4 C3 C2 . . 123.1(4) ?
C4 C3 H3 . . 118.4 ?
C2 C3 H3 . . 118.4 ?
C5 C4 C3 . . 117.6(4) ?
C5 C4 C15 . . 121.5(4) ?
C3 C4 C15 . . 120.9(4) ?
C6 C5 C4 . . 120.9(4) ?
C6 C5 H5 . . 119.6 ?
C4 C5 H5 . . 119.6 ?
C5 C6 C1 . . 120.5(4) ?
C5 C6 H6 . . 119.7 ?
C1 C6 H6 . . 119.7 ?
O1 C7 N1 . . 123.5(4) ?
O1 C7 C8 . . 121.3(3) ?
N1 C7 C8 . . 115.2(3) ?
C9 C8 C13 . . 119.8(4) ?
C9 C8 C7 . . 121.0(4) ?
C13 C8 C7 . . 119.2(3) ?
C8 C9 C10 . . 117.8(4) ?
C8 C9 C16 . . 122.3(4) ?
C10 C9 C16 . . 120.0(4) ?
C11 C10 C9 . . 121.3(4) ?
C11 C10 H10 . . 119.4 ?
C9 C10 H10 . . 119.4 ?
C12 C11 C10 . . 120.6(5) ?
C12 C11 H11 . . 119.7 ?
C10 C11 H11 . . 119.7 ?
C11 C12 C13 . . 119.3(5) ?
C11 C12 H12 . . 120.3 ?
C13 C12 H12 . . 120.3 ?
C12 C13 C8 . . 121.2(4) ?
C12 C13 H13 . . 119.4 ?
C8 C13 H13 . . 119.4 ?
C2 C14 H14A . . 109.5 ?
C2 C14 H14B . . 109.5 ?
H14A C14 H14B . . 109.5 ?
C2 C14 H14C . . 109.5 ?
H14A C14 H14C . . 109.5 ?
H14B C14 H14C . . 109.5 ?
C4 C15 H15A . . 109.5 ?
C4 C15 H15B . . 109.5 ?
H15A C15 H15B . . 109.5 ?
C4 C15 H15C . . 109.5 ?
H15A C15 H15C . . 109.5 ?
H15B C15 H15C . . 109.5 ?
C9 C16 H16A . . 109.5 ?
C9 C16 H16B . . 109.5 ?
H16A C16 H16B . . 109.5 ?
C9 C16 H16C . . 109.5 ?
H16A C16 H16C . . 109.5 ?
H16B C16 H16C . . 109.5 ?
C7 N1 C1 . . 122.8(3) ?
C7 N1 H1N . . 120(3) ?
C1 N1 H1N . . 117(3) ?

loop_
_geom_bond_atom_site_label_1
_geom_bond_atom_site_label_2
_geom_bond_site_symmetry_2
_geom_bond_distance
_geom_bond_publ_flag
C1 C6 . 1.387(5) ?
C1 C2 . 1.388(5) ?
C1 N1 . 1.430(5) ?
C2 C3 . 1.388(5) ?
C2 C14 . 1.494(5) ?
C3 C4 . 1.387(6) ?
C3 H3 . 0.93 ?
C4 C5 . 1.380(6) ?
C4 C15 . 1.494(6) ?
C5 C6 . 1.375(5) ?
C5 H5 . 0.93 ?
C6 H6 . 0.93 ?
C7 O1 . 1.225(4) ?
C7 N1 . 1.342(5) ?
C7 C8 . 1.490(5) ?
C8 C9 . 1.388(5) ?
C8 C13 . 1.398(5) ?
C9 C10 . 1.393(6) ?
C9 C16 . 1.494(7) ?
C10 C11 . 1.382(7) ?
C10 H10 . 0.93 ?
C11 C12 . 1.358(7) ?
C11 H11 . 0.93 ?
C12 C13 . 1.369(6) ?
C12 H12 . 0.93 ?
C13 H13 . 0.93 ?
C14 H14A . 0.96 ?
C14 H14B . 0.96 ?
C14 H14C . 0.96 ?
C15 H15A . 0.96 ?
C15 H15B . 0.96 ?
C15 H15C . 0.96 ?
C16 H16A . 0.96 ?
C16 H16B . 0.96 ?
C16 H16C . 0.96 ?
N1 H1N . 0.90(3) ?

loop_
_geom_hbond_atom_site_label_D
_geom_hbond_atom_site_label_H
_geom_hbond_atom_site_label_A
_geom_hbond_site_symmetry_A
_geom_hbond_distance_DH
_geom_hbond_distance_HA
_geom_hbond_distance_DA
_geom_hbond_angle_DHA
N1 H1N O1 7_655 0.90(3) 1.99(3) 2.880(4) 170(4)

loop_
_geom_torsion_atom_site_label_1
_geom_torsion_atom_site_label_2
_geom_torsion_atom_site_label_3
_geom_torsion_atom_site_label_4
_geom_torsion_site_symmetry_1
_geom_torsion_site_symmetry_2
_geom_torsion_site_symmetry_3
_geom_torsion_site_symmetry_4
_geom_torsion
_geom_torsion_publ_flag
C6 C1 C2 C3 . . . . -2.3(5) ?
N1 C1 C2 C3 . . . . 179.0(3) ?
C6 C1 C2 C14 . . . . 179.1(4) ?
N1 C1 C2 C14 . . . . 0.4(5) ?
C1 C2 C3 C4 . . . . 2.0(6) ?
C14 C2 C3 C4 . . . . -179.4(4) ?
C2 C3 C4 C5 . . . . -1.2(6) ?
C2 C3 C4 C15 . . . . 178.7(4) ?
C3 C4 C5 C6 . . . . 0.7(6) ?
C15 C4 C5 C6 . . . . -179.2(4) ?
C4 C5 C6 C1 . . . . -1.0(6) ?
C2 C1 C6 C5 . . . . 1.9(6) ?
N1 C1 C6 C5 . . . . -179.4(3) ?
O1 C7 C8 C9 . . . . -58.6(5) ?
N1 C7 C8 C9 . . . . 123.3(4) ?
O1 C7 C8 C13 . . . . 120.6(4) ?
N1 C7 C8 C13 . . . . -57.5(5) ?
C13 C8 C9 C10 . . . . -0.4(6) ?
C7 C8 C9 C10 . . . . 178.8(4) ?
C13 C8 C9 C16 . . . . 178.9(4) ?
C7 C8 C9 C16 . . . . -1.9(6) ?
C8 C9 C10 C11 . . . . -1.3(6) ?
C16 C9 C10 C11 . . . . 179.4(4) ?
C9 C10 C11 C12 . . . . 1.8(7) ?
C10 C11 C12 C13 . . . . -0.6(7) ?
C11 C12 C13 C8 . . . . -1.1(7) ?
C9 C8 C13 C12 . . . . 1.6(6) ?
C7 C8 C13 C12 . . . . -177.6(4) ?
O1 C7 N1 C1 . . . . -0.2(6) ?
C8 C7 N1 C1 . . . . 177.8(4) ?
C6 C1 N1 C7 . . . . 62.0(5) ?
C2 C1 N1 C7 . . . . -119.3(4) ?

loop_
_cod_related_entry_id
_cod_related_entry_database
_cod_related_entry_code
1 ChemSpider 3012117
